data_7028195
loop_
_publ_author_name
'Fritsky, Igor O.'
'Koz\/lowski, Henryk'
'Sadler, Peter J.'
'Yefetova, Oksana P.'
'\'Sw\;atek-Koz\/lowska, Jolanta'
'Kalibabchuk, Valentina A.'
'G\/lowiak, Tadeusz'

_publ_contact_author 'Igor O.Fritsky'
_publ_section_title
;
 Template synthesis of square-planar nickel(II) and copper(III) complexes
 based on hydrazide ligands
;
_journal_issue 19
_journal_name_full 'Journal of the Chemical Society, Dalton Transactions'
_journal_page_first 3269
_journal_paper_doi 10.1039/a802451k
_journal_year 1998
_chemical_formula_sum 'C10 H22 Cu K0.5 Li0.5 N8 O11'
_chemical_formula_weight 516.92
_chemical_name_systematic
; 
(Lithium, potassium) {8,17-dioxa-1,2,5,6,10,11,14,15-octaazatricyclo
[13.3.1]eicosane-3,4,12,13-tetrone - (4-)} cuprate(III) pentahydrate
;
_space_group_IT_number 15
_symmetry_cell_setting monoclinic
_symmetry_space_group_name_Hall '-C 2yc'
_symmetry_space_group_name_H-M 'C 1 2/c 1'
_atom_sites_solution_hydrogens geom
_atom_sites_solution_primary direct
_atom_sites_solution_secondary difmap
_audit_creation_method SHELXL
_cell_angle_alpha 90.00
_cell_angle_beta 112.33(3)
_cell_angle_gamma 90.00
_cell_formula_units_Z 8
_cell_length_a 22.808(5)
_cell_length_b 13.909(3)
_cell_length_c 13.034(3)
_cell_measurement_reflns_used 50
_cell_measurement_temperature 293(2)
_cell_measurement_theta_max 16.15
_cell_measurement_theta_min 9.8
_cell_volume 3824.8(17)
_computing_cell_refinement 'Kuma KM4 software 1996'
_computing_data_collection 'Kuma KM4 software 1996'
_computing_data_reduction 'Kuma KM4 software 1996'
_computing_publication_material 'ORTEP, 1964'
_computing_structure_refinement 'SHELXL-93 (Sheldrick, 1993)'
_computing_structure_solution 'SHELXS-86 (Sheldrick, 1990)'
_diffrn_ambient_temperature 293(2)
_diffrn_measurement_device 'Enraf-Nonius FAST area detector diffractometer'
_diffrn_measurement_method 'profile data from omega/2theta scans'
_diffrn_radiation_monochromator graphite
_diffrn_radiation_source 'fine-focus sealed tube'
_diffrn_radiation_type MoK\a
_diffrn_radiation_wavelength 0.71073
_diffrn_reflns_av_R_equivalents 0.0000
_diffrn_reflns_av_sigmaI/netI 0.0601
_diffrn_reflns_limit_h_max 27
_diffrn_reflns_limit_h_min -29
_diffrn_reflns_limit_k_max 18
_diffrn_reflns_limit_k_min 0
_diffrn_reflns_limit_l_max 16
_diffrn_reflns_limit_l_min 0
_diffrn_reflns_number 3929
_diffrn_reflns_theta_max 27.56
_diffrn_reflns_theta_min 2.17
_diffrn_standards_interval_count 100
_diffrn_standards_number 3
_exptl_absorpt_coefficient_mu 1.328
_exptl_absorpt_correction_type none
_exptl_crystal_colour black
_exptl_crystal_density_diffrn 1.795
_exptl_crystal_description block
_exptl_crystal_F_000 2128
_exptl_crystal_size_max 0.35
_exptl_crystal_size_mid 0.20
_exptl_crystal_size_min 0.20
_refine_diff_density_max 0.516
_refine_diff_density_min -0.353
_refine_diff_density_rms 0.070
_refine_ls_extinction_method none
_refine_ls_goodness_of_fit_all 0.974
_refine_ls_goodness_of_fit_obs 1.088
_refine_ls_hydrogen_treatment 'see experimental'
_refine_ls_matrix_type full
_refine_ls_number_parameters 285
_refine_ls_number_reflns 3929
_refine_ls_number_restraints 0
_refine_ls_restrained_S_all 0.974
_refine_ls_restrained_S_obs 1.088
_refine_ls_R_factor_all 0.0656
_refine_ls_R_factor_obs 0.0327
_refine_ls_shift/esd_max 0.390
_refine_ls_shift/esd_mean 0.026
_refine_ls_structure_factor_coef Fsqd
_refine_ls_weighting_details 'w=1/[\s^2^(Fo^2^)+(0.0461P)^2^+0.0000P] where P=(Fo^2^+2Fc^2^)/3'
_refine_ls_weighting_scheme calc
_refine_ls_wR_factor_all 0.0876
_refine_ls_wR_factor_obs 0.0796
_reflns_number_observed 2689
_reflns_number_total 3929
_reflns_observed_criterion >2sigma(I)
_cod_data_source_file k802451sup1.cif
_cod_data_source_block 1
_cod_depositor_comments
;
The following automatic conversions were performed:

'_refine_ls_weighting_scheme' value 'calc
w=1/[\s^2^(Fo^2^)+(0.0461P)^2^+0.0000P] where P=(Fo^2^+2Fc^2^)/3' was
changed to 'calc'. New tag '_refine_ls_weighting_details' was
created. The value of the new tag was set to
'w=1/[\s^2^(Fo^2^)+(0.0461P)^2^+0.0000P] where P=(Fo^2^+2Fc^2^)/3'.

Automatic conversion script
Id: cif_fix_values 3143 2015-03-26 13:38:13Z robertas 
;
_cod_original_cell_volume 3824.8(15)
_cod_original_sg_symbol_H-M C2/c
_cod_original_formula_sum 'C10 H22 Cu K0.50 Li0.50 N8 O11'
_cod_database_code 7028195

loop_
_symmetry_equiv_pos_as_xyz
'x, y, z'
'-x, y, -z+1/2'
'x+1/2, y+1/2, z'
'-x+1/2, y+1/2, -z+1/2'
'-x, -y, -z'
'x, -y, z-1/2'
'-x+1/2, -y+1/2, -z'
'x+1/2, -y+1/2, z-1/2'

loop_
_atom_site_aniso_label
_atom_site_aniso_U_11
_atom_site_aniso_U_22
_atom_site_aniso_U_33
_atom_site_aniso_U_23
_atom_site_aniso_U_13
_atom_site_aniso_U_12
Cu 0.0277(2) 0.02185(15) 0.0269(2) 0.00269(13) 0.01223(12) 0.00087(13)
K 0.0736(7) 0.0347(5) 0.0421(5) 0.000 0.0174(5) 0.000
Li 0.086(11) 0.097(12) 0.110(13) -0.037(10) 0.074(10) -0.028(9)
O1 0.0390(11) 0.0379(12) 0.0526(13) 0.0104(10) 0.0241(10) 0.0149(9)
O2 0.0311(10) 0.0470(12) 0.0561(13) 0.0133(10) 0.0246(10) 0.0044(9)
O3 0.0634(14) 0.0437(13) 0.070(2) 0.0065(12) 0.0477(13) 0.0068(11)
O4 0.0622(14) 0.0336(11) 0.0532(13) 0.0022(10) 0.0338(11) 0.0115(11)
O5 0.0412(11) 0.0362(11) 0.0352(11) -0.0007(8) 0.0165(9) -0.0063(9)
O6 0.0461(12) 0.0388(12) 0.0309(10) -0.0012(9) 0.0110(9) -0.0046(9)
O7 0.056(2) 0.142(3) 0.077(2) 0.057(2) 0.0251(15) 0.020(2)
O8 0.0551(15) 0.0545(15) 0.070(2) 0.0025(13) 0.0208(13) 0.0070(12)
O9 0.0629(15) 0.0430(13) 0.075(2) 0.0171(12) 0.0427(13) 0.0073(11)
O10 0.074(2) 0.169(4) 0.078(2) 0.028(2) -0.001(2) -0.033(2)
O11 0.0576(15) 0.056(2) 0.0508(14) -0.0052(12) 0.0011(12) -0.0035(12)
N1 0.0338(13) 0.0209(10) 0.0324(12) 0.0014(9) 0.0146(10) 0.0023(9)
N2 0.0308(12) 0.0237(10) 0.0281(11) 0.0022(9) 0.0120(9) -0.0021(9)
N3 0.0317(12) 0.0283(11) 0.0427(14) 0.0069(10) 0.0184(11) 0.0012(10)
N4 0.0335(12) 0.0248(11) 0.0349(12) 0.0065(9) 0.0147(10) 0.0040(9)
N5 0.0373(13) 0.0205(11) 0.0355(12) 0.0020(9) 0.0171(10) -0.0013(9)
N6 0.0348(13) 0.0285(12) 0.0465(14) 0.0054(10) 0.0211(11) -0.0019(10)
N7 0.0342(12) 0.0298(12) 0.0275(12) 0.0056(9) 0.0120(10) -0.0029(10)
N8 0.0385(12) 0.0234(11) 0.0329(12) 0.0064(9) 0.0131(10) 0.0013(10)
C1 0.0316(14) 0.0275(13) 0.0242(13) 0.0011(10) 0.0102(11) 0.0021(11)
C2 0.0276(14) 0.0345(13) 0.0241(13) 0.0024(11) 0.0092(11) 0.0003(11)
C3 0.0368(15) 0.0326(15) 0.0362(15) 0.0048(12) 0.0183(13) 0.0066(12)
C4 0.0338(15) 0.0315(14) 0.0305(14) 0.0024(11) 0.0108(12) 0.0078(12)
C5 0.039(2) 0.0271(14) 0.046(2) -0.0037(12) 0.0174(13) -0.0088(12)
C6 0.041(2) 0.036(2) 0.038(2) 0.0074(13) 0.0166(13) 0.0025(13)
C7 0.043(2) 0.0342(15) 0.039(2) 0.0076(12) 0.0218(13) -0.0015(13)
C8 0.039(2) 0.0294(13) 0.0259(13) 0.0064(11) 0.0099(12) 0.0009(12)
C9 0.039(2) 0.0358(15) 0.036(2) 0.0009(13) 0.0136(13) -0.0054(13)
C10 0.047(2) 0.0292(14) 0.036(2) -0.0023(13) 0.0119(14) 0.0002(13)

loop_
_atom_site_label
_atom_site_type_symbol
_atom_site_fract_x
_atom_site_fract_y
_atom_site_fract_z
_atom_site_U_iso_or_equiv
_atom_site_thermal_displace_type
_atom_site_occupancy
_atom_site_calc_flag
_atom_site_refinement_flags
Cu Cu 0.373421(15) 0.35699(2) 0.14715(3) 0.02495(9) Uani 1 d .
K K 0.5000 -0.00519(7) 0.2500 0.0515(3) Uani 1 d S
Li Li 0.4781(8) 0.1606(12) -0.0655(15) 0.087(5) Uani 0.50 d P
O1 O 0.25045(9) 0.55900(14) 0.1317(2) 0.0412(5) Uani 1 d .
O2 O 0.21837(9) 0.38536(15) 0.2046(2) 0.0423(5) Uani 1 d .
O3 O 0.49983(11) 0.3111(2) 0.0178(2) 0.0525(6) Uani 1 d .
O4 O 0.46923(11) 0.14318(14) 0.0950(2) 0.0461(5) Uani 1 d .
O5 O 0.34222(9) 0.48988(14) -0.0892(2) 0.0369(5) Uani 1 d .
O6 O 0.28293(10) 0.15645(14) 0.0588(2) 0.0396(5) Uani 1 d .
O7 O 0.15797(13) 0.6791(3) -0.0192(2) 0.0912(11) Uani 1 d .
O8 O 0.09236(11) 0.4494(2) 0.1359(2) 0.0607(7) Uani 1 d .
O9 O 0.17521(11) 0.2391(2) 0.3030(2) 0.0553(6) Uani 1 d .
O10 O 0.45680(15) 0.2289(3) -0.2034(3) 0.1161(14) Uani 1 d .
O11 O 0.05041(11) 0.5877(2) -0.0362(2) 0.0606(7) Uani 1 d .
N1 N 0.33976(10) 0.48140(15) 0.1344(2) 0.0284(5) Uani 1 d .
N2 N 0.31242(10) 0.32678(15) 0.2053(2) 0.0273(5) Uani 1 d .
N3 N 0.43784(10) 0.3894(2) 0.0965(2) 0.0330(5) Uani 1 d .
N4 N 0.40982(10) 0.2334(2) 0.1672(2) 0.0306(5) Uani 1 d .
N5 N 0.35894(10) 0.55981(15) 0.0868(2) 0.0301(5) Uani 1 d .
N6 N 0.44445(11) 0.4791(2) 0.0544(2) 0.0349(5) Uani 1 d .
N7 N 0.30015(10) 0.2339(2) 0.2325(2) 0.0304(5) Uani 1 d .
N8 N 0.38594(11) 0.15236(15) 0.2014(2) 0.0317(5) Uani 1 d .
C1 C 0.28533(12) 0.4878(2) 0.1484(2) 0.0279(5) Uani 1 d .
C2 C 0.26838(12) 0.3929(2) 0.1893(2) 0.0289(6) Uani 1 d .
C3 C 0.46527(14) 0.3130(2) 0.0704(2) 0.0339(6) Uani 1 d .
C4 C 0.44815(13) 0.2195(2) 0.1131(2) 0.0323(6) Uani 1 d .
C5 C 0.42665(13) 0.5562(2) 0.1144(2) 0.0369(7) Uani 1 d .
H5A H 0.44810(13) 0.5459(2) 0.1936(2) 0.044 Uiso 1 calc R
H5B H 0.44069(13) 0.6174(2) 0.0964(2) 0.044 Uiso 1 calc R
C6 C 0.32553(14) 0.5664(2) -0.0327(2) 0.0378(7) Uani 1 d .
H6A H 0.28022(14) 0.5647(2) -0.0504(2) 0.045 Uiso 1 calc R
H6B H 0.33551(14) 0.6273(2) -0.0585(2) 0.045 Uiso 1 calc R
C7 C 0.40826(13) 0.4891(2) -0.0637(2) 0.0368(6) Uani 1 d .
H7A H 0.42030(13) 0.5484(2) -0.0896(2) 0.044 Uiso 1 calc R
H7B H 0.41847(13) 0.4362(2) -0.1025(2) 0.044 Uiso 1 calc R
C8 C 0.35861(13) 0.1797(2) 0.2829(2) 0.0322(6) Uani 1 d .
H8A H 0.35025(13) 0.1222(2) 0.3170(2) 0.039 Uiso 1 calc R
H8B H 0.38910(13) 0.2183(2) 0.3407(2) 0.039 Uiso 1 calc R
C9 C 0.25617(14) 0.1812(2) 0.1384(2) 0.0372(6) Uani 1 d .
H9A H 0.24333(14) 0.1228(2) 0.1649(2) 0.045 Uiso 1 calc R
H9B H 0.21856(14) 0.2200(2) 0.1026(2) 0.045 Uiso 1 calc R
C10 C 0.33862(14) 0.1010(2) 0.1100(2) 0.0386(7) Uani 1 d .
H10A H 0.35633(14) 0.0847(2) 0.0553(2) 0.046 Uiso 1 calc R
H10B H 0.32780(14) 0.0415(2) 0.1374(2) 0.046 Uiso 1 calc R
H1 H 0.1591 0.7040 -0.0776 0.050 Uiso 1 d .
H2 H 0.1972 0.6412 0.0221 0.050 Uiso 1 d .
H3 H 0.1385 0.4377 0.1574 0.050 Uiso 1 d .
H4 H 0.0795 0.3997 0.1771 0.050 Uiso 1 d .
H5 H 0.2009 0.1820 0.3200 0.050 Uiso 1 d .
H6 H 0.1888 0.2689 0.2580 0.050 Uiso 1 d .
H7 H 0.4682 0.2965 -0.1974 0.050 Uiso 1 d .
H8 H 0.4150 0.2414 -0.2432 0.050 Uiso 1 d .
H9 H 0.0894 0.6124 -0.0210 0.050 Uiso 1 d .
H10 H 0.0595 0.5422 0.0171 0.050 Uiso 1 d .

loop_
_atom_type_symbol
_atom_type_description
_atom_type_scat_dispersion_real
_atom_type_scat_dispersion_imag
_atom_type_scat_source
C C 0.0033 0.0016 'International Tables Vol C Tables 4.2.6.8 and 6.1.1.4'
H H 0.0000 0.0000 'International Tables Vol C Tables 4.2.6.8 and 6.1.1.4'
K K 0.2009 0.2494 'International Tables Vol C Tables 4.2.6.8 and 6.1.1.4'
N N 0.0061 0.0033 'International Tables Vol C Tables 4.2.6.8 and 6.1.1.4'
O O 0.0106 0.0060 'International Tables Vol C Tables 4.2.6.8 and 6.1.1.4'
Cu Cu 0.3201 1.2651 'International Tables Vol C Tables 4.2.6.8 and 6.1.1.4'
Li Li -0.0003 0.0001 'International Tables Vol C Tables 4.2.6.8 and 6.1.1.4'

loop_
_geom_angle_atom_site_label_1
_geom_angle_atom_site_label_2
_geom_angle_atom_site_label_3
_geom_angle
_geom_angle_site_symmetry_1
_geom_angle_site_symmetry_3
N2 Cu N1 84.30(9) . .
N2 Cu N3 176.83(10) . .
N1 Cu N3 95.48(10) . .
N2 Cu N4 95.49(9) . .
N1 Cu N4 177.21(10) . .
N3 Cu N4 84.57(10) . .
O4 K O4 84.36(9) 2_655 .
O4 K O11 155.95(8) 2_655 7
O4 K O11 71.89(7) . 7
O4 K O11 71.89(7) 2_655 8_556
O4 K O11 155.95(8) . 8_556
O11 K O11 132.04(11) 7 8_556
O4 K O8 118.28(7) 2_655 3_545
O4 K O8 80.29(6) . 3_545
O11 K O8 62.30(7) 7 3_545
O11 K O8 107.31(7) 8_556 3_545
O4 K O8 80.29(6) 2_655 4_545
O4 K O8 118.28(7) . 4_545
O11 K O8 107.31(7) 7 4_545
O11 K O8 62.30(7) 8_556 4_545
O8 K O8 156.25(10) 3_545 4_545
O4 K N8 53.20(6) 2_655 2_655
O4 K N8 66.86(7) . 2_655
O11 K N8 117.30(7) 7 2_655
O11 K N8 94.90(7) 8_556 2_655
O8 K N8 65.83(6) 3_545 2_655
O8 K N8 133.23(6) 4_545 2_655
O4 K N8 66.86(7) 2_655 .
O4 K N8 53.20(6) . .
O11 K N8 94.90(7) 7 .
O11 K N8 117.30(7) 8_556 .
O8 K N8 133.23(6) 3_545 .
O8 K N8 65.83(6) 4_545 .
N8 K N8 95.97(8) 2_655 .
O4 K O10 124.12(7) 2_655 6_556
O4 K O10 143.16(7) . 6_556
O11 K O10 76.50(8) 7 6_556
O11 K O10 59.13(8) 8_556 6_556
O8 K O10 101.39(8) 3_545 6_556
O8 K O10 54.86(8) 4_545 6_556
N8 K O10 147.56(7) 2_655 6_556
N8 K O10 112.68(7) . 6_556
O4 K O10 143.16(7) 2_655 5_655
O4 K O10 124.12(7) . 5_655
O11 K O10 59.13(8) 7 5_655
O11 K O10 76.50(8) 8_556 5_655
O8 K O10 54.86(8) 3_545 5_655
O8 K O10 101.39(8) 4_545 5_655
N8 K O10 112.68(7) 2_655 5_655
N8 K O10 147.56(7) . 5_655
O10 K O10 46.58(12) 6_556 5_655
O4 K Li 156.6(2) 2_655 5_655
O4 K Li 91.3(3) . 5_655
O11 K Li 32.8(3) 7 5_655
O11 K Li 109.0(3) 8_556 5_655
O8 K Li 38.4(2) 3_545 5_655
O8 K Li 121.5(2) 4_545 5_655
N8 K Li 104.0(2) 2_655 5_655
N8 K Li 127.3(3) . 5_655
O10 K Li 71.0(3) 6_556 5_655
O10 K Li 32.9(3) 5_655 5_655
O4 K Li 91.3(3) 2_655 6_556
O4 K Li 156.6(2) . 6_556
O11 K Li 109.0(3) 7 6_556
O11 K Li 32.8(3) 8_556 6_556
O8 K Li 121.5(2) 3_545 6_556
O8 K Li 38.4(2) 4_545 6_556
N8 K Li 127.3(3) 2_655 6_556
N8 K Li 104.0(2) . 6_556
O10 K Li 32.9(3) 6_556 6_556
O10 K Li 71.0(3) 5_655 6_556
Li K Li 101.3(6) 5_655 6_556
O11 Li O10 110.7(7) 3_545 .
O11 Li O8 99.3(7) 3_545 7
O10 Li O8 94.0(7) . 7
O11 Li O4 98.1(9) 3_545 .
O10 Li O4 149.8(9) . .
O8 Li O4 90.2(6) 7 .
O11 Li O3 112.5(8) 3_545 .
O10 Li O3 85.7(7) . .
O8 Li O3 146.1(7) 7 .
O4 Li O3 74.5(5) . .
O11 Li C4 118.1(9) 3_545 .
O10 Li C4 125.5(8) . .
O8 Li C4 100.6(5) 7 .
O4 Li C4 25.0(2) . .
O3 Li C4 54.6(3) . .
O11 Li K 55.9(4) 3_545 5_655
O10 Li K 73.0(5) . 5_655
O8 Li K 62.3(4) 7 5_655
O4 Li K 134.0(7) . 5_655
O3 Li K 147.1(6) . 5_655
C4 Li K 157.5(6) . 5_655
C3 O3 Li 102.3(4) . .
C4 O4 Li 105.9(5) . .
C4 O4 K 120.8(2) . .
Li O4 K 133.3(5) . .
C7 O5 C6 110.7(2) . .
C10 O6 C9 110.0(2) . .
H1 O7 H2 111.9(3) . .
Li O8 K 79.3(4) 7 3_455
Li O8 H3 122.9(5) 7 .
K O8 H3 138.1(2) 3_455 .
Li O8 H4 53.6(5) 7 .
K O8 H4 58.62(12) 3_455 .
H3 O8 H4 103.5(2) . .
H5 O9 H6 102.0(2) . .
Li O10 K 74.1(5) . 5_655
Li O10 H7 115.9(5) . .
K O10 H7 144.8(3) 5_655 .
Li O10 H8 117.6(5) . .
K O10 H8 112.7(3) 5_655 .
H7 O10 H8 92.9(4) . .
Li O11 K 91.3(5) 3_455 7
Li O11 H9 124.3(5) 3_455 .
K O11 H9 111.6(2) 7 .
Li O11 H10 118.0(6) 3_455 .
K O11 H10 111.2(2) 7 .
H9 O11 H10 100.3(2) . .
C1 N1 N5 118.3(2) . .
C1 N1 Cu 115.0(2) . .
N5 N1 Cu 124.8(2) . .
C2 N2 N7 118.2(2) . .
C2 N2 Cu 114.8(2) . .
N7 N2 Cu 124.3(2) . .
C3 N3 N6 118.6(2) . .
C3 N3 Cu 113.6(2) . .
N6 N3 Cu 124.7(2) . .
C4 N4 N8 117.8(2) . .
C4 N4 Cu 113.8(2) . .
N8 N4 Cu 125.2(2) . .
N1 N5 C5 110.2(2) . .
N1 N5 C6 113.4(2) . .
C5 N5 C6 110.1(2) . .
N3 N6 C7 113.6(2) . .
N3 N6 C5 110.4(2) . .
C7 N6 C5 109.5(2) . .
N2 N7 C8 110.9(2) . .
N2 N7 C9 113.2(2) . .
C8 N7 C9 109.9(2) . .
N4 N8 C10 113.1(2) . .
N4 N8 C8 110.2(2) . .
C10 N8 C8 109.4(2) . .
N4 N8 K 102.95(14) . .
C10 N8 K 96.7(2) . .
C8 N8 K 123.86(15) . .
O1 C1 N1 127.1(2) . .
O1 C1 C2 121.5(2) . .
N1 C1 C2 111.4(2) . .
O2 C2 N2 127.6(3) . .
O2 C2 C1 120.1(2) . .
N2 C2 C1 112.3(2) . .
O3 C3 N3 128.3(3) . .
O3 C3 C4 119.6(2) . .
N3 C3 C4 112.0(2) . .
O4 C4 N4 127.9(3) . .
O4 C4 C3 119.7(2) . .
N4 C4 C3 112.4(2) . .
O4 C4 Li 49.1(4) . .
N4 C4 Li 154.9(4) . .
C3 C4 Li 76.6(4) . .
N5 C5 N6 112.2(2) . .
N5 C5 H5A 109.2(2) . .
N6 C5 H5A 109.2(2) . .
N5 C5 H5B 109.17(14) . .
N6 C5 H5B 109.18(14) . .
H5A C5 H5B 107.9 . .
O5 C6 N5 111.9(2) . .
O5 C6 H6A 109.24(14) . .
N5 C6 H6A 109.24(15) . .
O5 C6 H6B 109.24(14) . .
N5 C6 H6B 109.23(15) . .
H6A C6 H6B 107.9 . .
O5 C7 N6 112.1(2) . .
O5 C7 H7A 109.19(14) . .
N6 C7 H7A 109.18(14) . .
O5 C7 H7B 109.18(15) . .
N6 C7 H7B 109.2(2) . .
H7A C7 H7B 107.9 . .
N7 C8 N8 112.1(2) . .
N7 C8 H8A 109.19(14) . .
N8 C8 H8A 109.19(13) . .
N7 C8 H8B 109.20(14) . .
N8 C8 H8B 109.20(14) . .
H8A C8 H8B 107.9 . .
O6 C9 N7 112.6(2) . .
O6 C9 H9A 109.06(15) . .
N7 C9 H9A 109.07(14) . .
O6 C9 H9B 109.06(15) . .
N7 C9 H9B 109.1(2) . .
H9A C9 H9B 107.8 . .
O6 C10 N8 111.8(2) . .
O6 C10 H10A 109.26(15) . .
N8 C10 H10A 109.3(2) . .
O6 C10 H10B 109.25(15) . .
N8 C10 H10B 109.26(15) . .
H10A C10 H10B 107.9 . .

loop_
_geom_bond_atom_site_label_1
_geom_bond_atom_site_label_2
_geom_bond_distance
_geom_bond_site_symmetry_2
Cu N2 1.868(2) .
Cu N1 1.875(2) .
Cu N3 1.880(2) .
Cu N4 1.884(2) .
K O4 2.785(2) 2_655
K O4 2.785(2) .
K O11 2.824(3) 7
K O11 2.824(3) 8_556
K O8 3.071(3) 3_545
K O8 3.071(3) 4_545
K N8 3.274(2) 2_655
K N8 3.274(2) .
K O10 3.387(5) 6_556
K O10 3.387(5) 5_655
K Li 3.408(14) 5_655
K Li 3.408(14) 6_556
Li O11 1.85(2) 3_545
Li O10 1.92(2) .
Li O8 2.16(2) 7
Li O4 2.19(2) .
Li O3 2.32(2) .
Li C4 2.787(14) .
Li K 3.408(14) 5_655
O1 C1 1.237(3) .
O2 C2 1.234(3) .
O3 C3 1.226(3) .
O4 C4 1.224(3) .
O5 C7 1.414(3) .
O5 C6 1.426(3) .
O6 C10 1.418(3) .
O6 C9 1.432(3) .
O7 H1 0.846(3) .
O7 H2 1.001(3) .
O8 Li 2.16(2) 7
O8 K 3.071(3) 3_455
O8 H3 0.994(2) .
O8 H4 0.986(3) .
O9 H5 0.961(2) .
O9 H6 0.867(2) .
O10 K 3.387(5) 5_655
O10 H7 0.971(4) .
O10 H8 0.912(3) .
O11 Li 1.85(2) 3_455
O11 K 2.824(3) 7
O11 H9 0.903(2) .
O11 H10 0.903(3) .
N1 C1 1.325(3) .
N1 N5 1.404(3) .
N2 C2 1.318(3) .
N2 N7 1.396(3) .
N3 C3 1.341(4) .
N3 N6 1.394(3) .
N4 C4 1.329(3) .
N4 N8 1.397(3) .
N5 C5 1.447(4) .
N5 C6 1.455(4) .
N6 C7 1.450(4) .
N6 C5 1.472(4) .
N7 C8 1.453(3) .
N7 C9 1.453(4) .
N8 C10 1.456(4) .
N8 C8 1.471(3) .
C1 C2 1.527(4) .
C3 C4 1.523(4) .
C5 H5A 0.97 .
C5 H5B 0.97 .
C6 H6A 0.97 .
C6 H6B 0.97 .
C7 H7A 0.97 .
C7 H7B 0.97 .
C8 H8A 0.97 .
C8 H8B 0.97 .
C9 H9A 0.97 .
C9 H9B 0.97 .
C10 H10A 0.97 .
C10 H10B 0.97 .

loop_
_geom_torsion_atom_site_label_1
_geom_torsion_atom_site_label_2
_geom_torsion_atom_site_label_3
_geom_torsion_atom_site_label_4
_geom_torsion
_geom_torsion_site_symmetry_1
_geom_torsion_site_symmetry_4
O11 Li O3 C3 -125.7(7) 3_545 .
O10 Li O3 C3 123.6(4) . .
O8 Li O3 C3 32.7(17) 7 .
O4 Li O3 C3 -33.3(5) . .
C4 Li O3 C3 -16.4(3) . .
K Li O3 C3 172.7(13) 5_655 .
O11 Li O4 C4 145.2(5) 3_545 .
O10 Li O4 C4 -17.1(17) . .
O8 Li O4 C4 -115.4(5) 7 .
O3 Li O4 C4 34.0(5) . .
C4 Li O4 C4 0.000(2) . .
K Li O4 C4 -165.3(7) 5_655 .
O11 Li O4 K -31.8(9) 3_545 .
O10 Li O4 K 165.8(12) . .
O8 Li O4 K 67.6(8) 7 .
O3 Li O4 K -143.0(3) . .
C4 Li O4 K -177.0(6) . .
K Li O4 K 17.7(12) 5_655 .
O4 K O4 C4 -32.3(2) 2_655 .
O11 K O4 C4 143.8(2) 7 .
O11 K O4 C4 -41.4(3) 8_556 .
O8 K O4 C4 -152.3(2) 3_545 .
O8 K O4 C4 43.5(2) 4_545 .
N8 K O4 C4 -84.5(2) 2_655 .
N8 K O4 C4 32.9(2) . .
O10 K O4 C4 111.6(2) 6_556 .
O10 K O4 C4 172.9(2) 5_655 .
Li K O4 C4 170.7(3) 5_655 .
Li K O4 C4 47.8(9) 6_556 .
O4 K O4 Li 144.4(6) 2_655 .
O11 K O4 Li -39.5(6) 7 .
O11 K O4 Li 135.3(6) 8_556 .
O8 K O4 Li 24.4(6) 3_545 .
O8 K O4 Li -139.9(6) 4_545 .
N8 K O4 Li 92.1(6) 2_655 .
N8 K O4 Li -150.4(6) . .
O10 K O4 Li -71.7(6) 6_556 .
O10 K O4 Li -10.4(6) 5_655 .
Li K O4 Li -12.6(8) 5_655 .
Li K O4 Li -135.5(12) 6_556 .
O11 Li O10 K 42.1(6) 3_545 5_655
O8 Li O10 K -59.4(4) 7 5_655
O4 Li O10 K -156.7(17) . 5_655
O3 Li O10 K 154.6(5) . 5_655
C4 Li O10 K -165.4(8) . 5_655
K Li O10 K 0.0 5_655 5_655
N2 Cu N1 C1 -12.4(2) . .
N3 Cu N1 C1 170.8(2) . .
N4 Cu N1 C1 -98.1(19) . .
N2 Cu N1 N5 -176.6(2) . .
N3 Cu N1 N5 6.6(2) . .
N4 Cu N1 N5 97.7(19) . .
N1 Cu N2 C2 13.7(2) . .
N3 Cu N2 C2 100.0(17) . .
N4 Cu N2 C2 -169.1(2) . .
N1 Cu N2 N7 174.3(2) . .
N3 Cu N2 N7 -99.5(17) . .
N4 Cu N2 N7 -8.5(2) . .
N2 Cu N3 C3 107.9(16) . .
N1 Cu N3 C3 -166.2(2) . .
N4 Cu N3 C3 16.6(2) . .
N2 Cu N3 N6 -92.4(17) . .
N1 Cu N3 N6 -6.4(2) . .
N4 Cu N3 N6 176.4(2) . .
N2 Cu N4 C4 166.4(2) . .
N1 Cu N4 C4 -108.1(19) . .
N3 Cu N4 C4 -16.7(2) . .
N2 Cu N4 N8 7.3(2) . .
N1 Cu N4 N8 92.7(19) . .
N3 Cu N4 N8 -175.9(2) . .
C1 N1 N5 C5 159.1(2) . .
Cu N1 N5 C5 -37.2(3) . .
C1 N1 N5 C6 -77.0(3) . .
Cu N1 N5 C6 86.7(2) . .
C3 N3 N6 C7 71.7(3) . .
Cu N3 N6 C7 -87.1(3) . .
C3 N3 N6 C5 -164.9(2) . .
Cu N3 N6 C5 36.3(3) . .
C2 N2 N7 C8 -160.8(2) . .
Cu N2 N7 C8 39.3(3) . .
C2 N2 N7 C9 75.1(3) . .
Cu N2 N7 C9 -84.8(3) . .
C4 N4 N8 C10 -71.6(3) . .
Cu N4 N8 C10 86.8(3) . .
C4 N4 N8 C8 165.5(2) . .
Cu N4 N8 C8 -36.0(3) . .
C4 N4 N8 K 31.6(2) . .
Cu N4 N8 K -169.96(13) . .
O4 K N8 N4 70.48(15) 2_655 .
O4 K N8 N4 -30.25(14) . .
O11 K N8 N4 -93.3(2) 7 .
O11 K N8 N4 123.55(15) 8_556 .
O8 K N8 N4 -37.3(2) 3_545 .
O8 K N8 N4 159.9(2) 4_545 .
N8 K N8 N4 24.88(12) 2_655 .
O10 K N8 N4 -170.66(14) 6_556 .
O10 K N8 N4 -127.7(2) 5_655 .
Li K N8 N4 -87.9(4) 5_655 .
Li K N8 N4 155.8(4) 6_556 .
O4 K N8 C10 -173.9(2) 2_655 .
O4 K N8 C10 85.4(2) . .
O11 K N8 C10 22.4(2) 7 .
O11 K N8 C10 -120.8(2) 8_556 .
O8 K N8 C10 78.3(2) 3_545 .
O8 K N8 C10 -84.4(2) 4_545 .
N8 K N8 C10 140.5(2) 2_655 .
O10 K N8 C10 -55.0(2) 6_556 .
O10 K N8 C10 -12.0(2) 5_655 .
Li K N8 C10 27.8(4) 5_655 .
Li K N8 C10 -88.6(4) 6_556 .
O4 K N8 C8 -55.0(2) 2_655 .
O4 K N8 C8 -155.8(2) . .
O11 K N8 C8 141.2(2) 7 .
O11 K N8 C8 -2.0(2) 8_556 .
O8 K N8 C8 -162.8(2) 3_545 .
O8 K N8 C8 34.4(2) 4_545 .
N8 K N8 C8 -100.6(2) 2_655 .
O10 K N8 C8 63.8(2) 6_556 .
O10 K N8 C8 106.8(2) 5_655 .
Li K N8 C8 146.6(4) 5_655 .
Li K N8 C8 30.3(4) 6_556 .
N5 N1 C1 O1 -5.8(4) . .
Cu N1 C1 O1 -171.1(2) . .
N5 N1 C1 C2 174.0(2) . .
Cu N1 C1 C2 8.7(3) . .
N7 N2 C2 O2 6.8(4) . .
Cu N2 C2 O2 168.6(2) . .
N7 N2 C2 C1 -173.9(2) . .
Cu N2 C2 C1 -12.1(3) . .
O1 C1 C2 O2 1.3(4) . .
N1 C1 C2 O2 -178.4(2) . .
O1 C1 C2 N2 -178.0(2) . .
N1 C1 C2 N2 2.2(3) . .
Li O3 C3 N3 -150.0(6) . .
Li O3 C3 C4 29.0(6) . .
N6 N3 C3 O3 4.8(5) . .
Cu N3 C3 O3 165.8(3) . .
N6 N3 C3 C4 -174.3(2) . .
Cu N3 C3 C4 -13.2(3) . .
Li O4 C4 N4 147.5(5) . .
K O4 C4 N4 -35.0(4) . .
Li O4 C4 C3 -31.9(5) . .
K O4 C4 C3 145.6(2) . .
Li O4 C4 Li 0.0 . .
K O4 C4 Li 177.5(5) . .
N8 N4 C4 O4 -5.3(4) . .
Cu N4 C4 O4 -166.2(2) . .
N8 N4 C4 C3 174.1(2) . .
Cu N4 C4 C3 13.3(3) . .
N8 N4 C4 Li 67.5(11) . .
Cu N4 C4 Li -93.3(11) . .
O3 C3 C4 O4 0.3(4) . .
N3 C3 C4 O4 179.4(3) . .
O3 C3 C4 N4 -179.2(3) . .
N3 C3 C4 N4 -0.1(3) . .
O3 C3 C4 Li -24.0(5) . .
N3 C3 C4 Li 155.2(5) . .
O11 Li C4 O4 -39.8(6) 3_545 .
O10 Li C4 O4 169.5(11) . .
O8 Li C4 O4 66.8(6) 7 .
O4 Li C4 O4 0.000(2) . .
O3 Li C4 O4 -138.6(6) . .
K Li C4 O4 28.4(15) 5_655 .
O11 Li C4 N4 -133.6(8) 3_545 .
O10 Li C4 N4 75.7(13) . .
O8 Li C4 N4 -27.0(15) 7 .
O4 Li C4 N4 -93.8(11) . .
O3 Li C4 N4 127.6(8) . .
K Li C4 N4 -65.4(24) 5_655 .
O11 Li C4 C3 112.0(7) 3_545 .
O10 Li C4 C3 -38.7(7) . .
O8 Li C4 C3 -141.4(7) 7 .
O4 Li C4 C3 151.8(5) . .
O3 Li C4 C3 13.2(3) . .
K Li C4 C3 -179.7(18) 5_655 .
N1 N5 C5 N6 72.1(3) . .
C6 N5 C5 N6 -53.7(3) . .
N3 N6 C5 N5 -72.0(3) . .
C7 N6 C5 N5 53.8(3) . .
C7 O5 C6 N5 -57.8(3) . .
N1 N5 C6 O5 -68.6(3) . .
C5 N5 C6 O5 55.4(3) . .
C6 O5 C7 N6 58.4(3) . .
N3 N6 C7 O5 68.2(3) . .
C5 N6 C7 O5 -55.8(3) . .
N2 N7 C8 N8 -72.7(3) . .
C9 N7 C8 N8 53.2(3) . .
N4 N8 C8 N7 70.5(3) . .
C10 N8 C8 N7 -54.4(3) . .
K N8 C8 N7 -167.17(15) . .
C10 O6 C9 N7 57.8(3) . .
N2 N7 C9 O6 69.7(3) . .
C8 N7 C9 O6 -54.9(3) . .
C9 O6 C10 N8 -58.9(3) . .
N4 N8 C10 O6 -66.1(3) . .
C8 N8 C10 O6 57.2(3) . .
K N8 C10 O6 -173.3(2) . .
